data_4331206
loop_
_publ_author_name
'Norihisa Hoshino'
'Yuuya Yoshii'
'Masaki Aonuma'
'Kazuya Kubo'
'Takayoshi Nakamura'
'Tomoyuki Akutagawa'

_publ_section_title
;
 Supramolecular Rotators of (Aniliniums)([18]crown-6) in Electrically
 Conducting [Ni(dmit)2] Crystals
;
_journal_name_full 'Inorganic Chemistry'
_journal_page_first 12968
_journal_page_last 12975
_journal_paper_doi 10.1021/ic302093b
_journal_volume 51
_journal_year 2012
_chemical_formula_moiety 'C36 H31 F N Ni3 O6 S30'
_chemical_formula_sum 'C36 H31 F N Ni3 O6 S30'
_chemical_formula_weight 1730.54
_space_group_IT_number 2
_symmetry_cell_setting triclinic
_symmetry_Int_Tables_number 2
_symmetry_space_group_name_Hall '-P 1'
_symmetry_space_group_name_H-M 'P -1'
_atom_sites_solution_hydrogens geom
_atom_sites_solution_primary direct
_atom_sites_solution_secondary difmap
_cell_angle_alpha 78.756(17)
_cell_angle_beta 83.379(17)
_cell_angle_gamma 66.745(16)
_cell_formula_units_Z 2
_cell_length_a 11.239(5)
_cell_length_b 12.721(7)
_cell_length_c 24.142(10)
_cell_measurement_reflns_used 14020
_cell_measurement_temperature 173
_cell_measurement_theta_max 27.49
_cell_measurement_theta_min 3.02
_cell_volume 3108(3)
_computing_cell_refinement 'RAPID AUTO'
_computing_data_collection 'RAPID AUTO (Rigaku, ????)'
_computing_data_reduction 'RAPID AUTO'
_computing_molecular_graphics 'CrystalStructure 4.0'
_computing_publication_material 'CrystalStructure 4.0 (Rigaku, 2010)'
_computing_structure_refinement 'SHELXL97 (Sheldrick, 2008)'
_computing_structure_solution 'SIR92 (Altomare, et al., 1994)'
_diffrn_ambient_temperature 173
_diffrn_detector_area_resol_mean 10.000
_diffrn_measured_fraction_theta_full 0.987
_diffrn_measured_fraction_theta_max 0.987
_diffrn_measurement_device_type 'Rigaku R-AXIS RAPID'
_diffrn_measurement_method \w
_diffrn_radiation_type 'Mo K\a'
_diffrn_radiation_wavelength 0.71075
_diffrn_reflns_av_R_equivalents 0.0450
_diffrn_reflns_limit_h_max 14
_diffrn_reflns_limit_h_min -14
_diffrn_reflns_limit_k_max 16
_diffrn_reflns_limit_k_min -16
_diffrn_reflns_limit_l_max 30
_diffrn_reflns_limit_l_min -31
_diffrn_reflns_number 30338
_diffrn_reflns_theta_full 27.48
_diffrn_reflns_theta_max 27.48
_diffrn_standards_number 0
_exptl_absorpt_coefficient_mu 1.954
_exptl_absorpt_correction_T_max 0.676
_exptl_absorpt_correction_T_min 0.330
_exptl_absorpt_correction_type multi-scan
_exptl_absorpt_process_details 'ABSCOR (Rigaku, 1995)'
_exptl_crystal_colour black
_exptl_crystal_density_diffrn 1.849
_exptl_crystal_description block
_exptl_crystal_F_000 1750.00
_exptl_crystal_size_max 0.400
_exptl_crystal_size_mid 0.200
_exptl_crystal_size_min 0.200
_refine_diff_density_max 1.310
_refine_diff_density_min -0.730
_refine_ls_extinction_method none
_refine_ls_goodness_of_fit_ref 1.085
_refine_ls_hydrogen_treatment constr
_refine_ls_number_parameters 694
_refine_ls_number_reflns 14085
_refine_ls_number_restraints 0
_refine_ls_R_factor_gt 0.0638
_refine_ls_shift/su_max 0.000
_refine_ls_structure_factor_coef Fsqd
_refine_ls_weighting_details 'w = 1/[\s^2^(Fo^2^)+(0.0989P)^2^+0.7712P] where P=(Fo^2^+2Fc^2^)/3'
_refine_ls_weighting_scheme calc
_refine_ls_wR_factor_ref 0.2238
_reflns_number_gt 6724
_reflns_number_total 14085
_reflns_threshold_expression F^2^>2.0\s(F^2^)
_cod_data_source_file ic302093b_si_003_4.cif
_cod_data_source_block ofaniline
_cod_database_code 4331206

loop_
_symmetry_equiv_pos_site_id
_symmetry_equiv_pos_as_xyz
1 +X,+Y,+Z
2 -X,-Y,-Z

loop_
_atom_site_label
_atom_site_type_symbol
_atom_site_fract_x
_atom_site_fract_y
_atom_site_fract_z
_atom_site_U_iso_or_equiv
_atom_site_adp_type
_atom_site_occupancy
_atom_site_symmetry_multiplicity
_atom_site_calc_flag
_atom_site_refinement_flags
Ni(1) Ni 0.36779(7) 0.29344(7) 0.41480(3) 0.0373(2) Uani 1.0 2 d .
Ni(2) Ni 0.66476(7) 0.22293(7) 0.51584(3) 0.0371(2) Uani 1.0 2 d .
Ni(3) Ni 0.98232(7) 0.24306(7) 0.53558(3) 0.0362(2) Uani 1.0 2 d .
S(1) S 0.36890(17) 0.43984(15) 0.35245(7) 0.0462(4) Uani 1.0 2 d .
S(2) S 0.42026(19) 0.46391(16) 0.22593(7) 0.0540(5) Uani 1.0 2 d .
S(3) S 0.4999(3) 0.3714(2) 0.11782(8) 0.0686(6) Uani 1.0 2 d .
S(4) S 0.47268(19) 0.22210(16) 0.22610(7) 0.0535(5) Uani 1.0 2 d .
S(5) S 0.41543(17) 0.17973(15) 0.35266(7) 0.0457(4) Uani 1.0 2 d .
S(6) S 0.36420(17) 0.14902(14) 0.47748(7) 0.0461(4) Uani 1.0 2 d .
S(7) S 0.31143(18) 0.12560(16) 0.60359(7) 0.0510(5) Uani 1.0 2 d .
S(8) S 0.2496(2) 0.2183(2) 0.71132(8) 0.0700(6) Uani 1.0 2 d .
S(9) S 0.27292(17) 0.36593(16) 0.60289(7) 0.0483(5) Uani 1.0 2 d .
S(10) S 0.32594(16) 0.40460(14) 0.47700(7) 0.0437(4) Uani 1.0 2 d .
S(11) S 0.66802(16) 0.36677(14) 0.45149(7) 0.0437(4) Uani 1.0 2 d .
S(12) S 0.72653(17) 0.37955(15) 0.32507(7) 0.0480(5) Uani 1.0 2 d .
S(13) S 0.7934(2) 0.27692(19) 0.21946(7) 0.0640(6) Uani 1.0 2 d .
S(14) S 0.76009(16) 0.14067(15) 0.32957(6) 0.0447(4) Uani 1.0 2 d .
S(15) S 0.70629(17) 0.10705(14) 0.45558(6) 0.0433(4) Uani 1.0 2 d .
S(16) S 0.66498(17) 0.07610(14) 0.57791(7) 0.0450(4) Uani 1.0 2 d .
S(17) S 0.62009(18) 0.04791(16) 0.70473(7) 0.0510(5) Uani 1.0 2 d .
S(18) S 0.5702(3) 0.1341(3) 0.81408(8) 0.0791(7) Uani 1.0 2 d .
S(19) S 0.57864(18) 0.28774(16) 0.70574(7) 0.0531(5) Uani 1.0 2 d .
S(20) S 0.62038(16) 0.33520(14) 0.57850(7) 0.0434(4) Uani 1.0 2 d .
S(21) S 0.98880(16) 0.38537(14) 0.47156(7) 0.0433(4) Uani 1.0 2 d .
S(22) S 1.05001(17) 0.39976(15) 0.34564(7) 0.0467(4) Uani 1.0 2 d .
S(23) S 1.1266(3) 0.2944(2) 0.24058(7) 0.0672(6) Uani 1.0 2 d .
S(24) S 1.08139(16) 0.16050(14) 0.34930(7) 0.0440(4) Uani 1.0 2 d .
S(25) S 1.02396(16) 0.12839(13) 0.47493(7) 0.0413(4) Uani 1.0 2 d .
S(26) S 0.98243(16) 0.09779(14) 0.59920(7) 0.0437(4) Uani 1.0 2 d .
S(27) S 0.9389(2) 0.07581(18) 0.72610(7) 0.0590(5) Uani 1.0 2 d .
S(28) S 0.8718(3) 0.1717(3) 0.83316(9) 0.0949(9) Uani 1.0 2 d .
S(29) S 0.89540(19) 0.31803(18) 0.72363(7) 0.0573(5) Uani 1.0 2 d .
S(30) S 0.94128(16) 0.35719(14) 0.59671(7) 0.0443(4) Uani 1.0 2 d .
F(1) F 0.8912(8) 0.9589(7) -0.0094(3) 0.144(3) Uani 1.0 2 d .
O(1) O 1.0778(15) 0.6978(15) -0.0214(6) 0.191(6) Uani 1.0 2 d .
O(2) O 0.8572(13) 0.7680(13) -0.0776(5) 0.178(5) Uani 1.0 2 d .
O(3) O 0.6077(11) 0.8473(18) -0.0256(6) 0.241(10) Uani 1.0 2 d .
O(4) O 0.6019(14) 0.7080(14) 0.0851(6) 0.176(5) Uani 1.0 2 d .
O(5) O 0.8508(16) 0.5851(9) 0.1402(5) 0.157(4) Uani 1.0 2 d .
O(6) O 1.0664(15) 0.6169(18) 0.0873(11) 0.222(9) Uani 1.0 2 d .
N(1) N 0.8204(6) 0.7813(5) 0.0447(3) 0.0563(16) Uani 1.0 2 d .
C(1) C 0.4049(6) 0.3832(6) 0.2912(3) 0.0419(15) Uani 1.0 2 d .
C(2) C 0.4658(7) 0.3539(6) 0.1864(3) 0.0466(16) Uani 1.0 2 d .
C(3) C 0.4276(6) 0.2687(6) 0.2916(3) 0.0415(15) Uani 1.0 2 d .
C(4) C 0.3273(6) 0.2055(6) 0.5381(3) 0.0392(15) Uani 1.0 2 d .
C(5) C 0.2776(6) 0.2357(7) 0.6427(3) 0.0496(17) Uani 1.0 2 d .
C(6) C 0.3095(6) 0.3196(6) 0.5375(3) 0.0418(16) Uani 1.0 2 d .
C(7) C 0.7067(6) 0.3047(6) 0.3918(3) 0.0358(14) Uani 1.0 2 d .
C(8) C 0.7618(6) 0.2653(6) 0.2877(3) 0.0459(16) Uani 1.0 2 d .
C(9) C 0.7222(6) 0.1923(6) 0.3934(3) 0.0367(14) Uani 1.0 2 d .
C(10) C 0.6307(6) 0.1313(6) 0.6390(3) 0.0393(15) Uani 1.0 2 d .
C(11) C 0.5882(7) 0.1560(7) 0.7453(3) 0.0519(17) Uani 1.0 2 d .
C(12) C 0.6120(6) 0.2442(6) 0.6394(3) 0.0418(15) Uani 1.0 2 d .
C(13) C 1.0266(6) 0.3259(6) 0.4115(3) 0.0362(14) Uani 1.0 2 d .
C(14) C 1.0869(6) 0.2861(6) 0.3087(3) 0.0432(15) Uani 1.0 2 d .
C(15) C 1.0406(6) 0.2118(6) 0.4136(3) 0.0388(15) Uani 1.0 2 d .
C(16) C 0.9503(6) 0.1550(6) 0.6598(3) 0.0399(15) Uani 1.0 2 d .
C(17) C 0.9011(7) 0.1881(7) 0.7649(3) 0.0520(18) Uani 1.0 2 d .
C(18) C 0.9315(6) 0.2694(6) 0.6584(3) 0.0436(16) Uani 1.0 2 d .
C(19) C 1.0790(17) 0.6671(16) -0.0667(8) 0.186(8) Uani 1.0 2 d .
C(20) C 0.9770(14) 0.7588(12) -0.1019(5) 0.130(5) Uani 1.0 2 d .
C(21) C 0.7461(19) 0.8513(15) -0.0984(7) 0.175(8) Uani 1.0 2 d .
C(22) C 0.6339(13) 0.8390(11) -0.0836(6) 0.114(5) Uani 1.0 2 d .
C(23) C 0.512(3) 0.837(3) -0.0014(13) 0.289(17) Uani 1.0 2 d .
C(24) C 0.5039(18) 0.7603(17) 0.0387(9) 0.172(8) Uani 1.0 2 d .
C(25) C 0.632(3) 0.625(2) 0.1201(10) 0.214(12) Uani 1.0 2 d .
C(26) C 0.7050(17) 0.5939(15) 0.1581(7) 0.163(7) Uani 1.0 2 d .
C(27) C 0.955(2) 0.5834(16) 0.1671(8) 0.175(8) Uani 1.0 2 d .
C(28) C 1.061(2) 0.5554(19) 0.1323(9) 0.185(9) Uani 1.0 2 d .
C(29) C 1.168(5) 0.620(4) 0.0658(18) 0.35(3) Uani 1.0 2 d .
C(30) C 1.178(3) 0.593(3) 0.0151(11) 0.225(12) Uani 1.0 2 d .
C(31) C 0.8014(7) 0.8804(7) 0.0718(3) 0.0521(18) Uani 1.0 2 d .
C(32) C 0.8413(9) 0.9644(8) 0.0444(4) 0.075(3) Uani 1.0 2 d .
C(33) C 0.8279(9) 1.0597(9) 0.0688(4) 0.085(3) Uani 1.0 2 d .
C(34) C 0.7736(9) 1.0617(9) 0.1242(4) 0.084(3) Uani 1.0 2 d .
C(35) C 0.7276(10) 0.9829(10) 0.1494(5) 0.096(4) Uani 1.0 2 d .
C(36) C 0.7423(9) 0.8893(9) 0.1247(4) 0.081(3) Uani 1.0 2 d .
H(1) H 0.7492 0.7968 0.0251 0.0675 Uiso 1.0 2 calc R
H(2) H 0.8325 0.7174 0.0716 0.0675 Uiso 1.0 2 calc R
H(3) H 0.8912 0.7680 0.0205 0.0675 Uiso 1.0 2 calc R
H(4) H 0.8542 1.1198 0.0490 0.1021 Uiso 1.0 2 calc R
H(5) H 0.7700 1.1208 0.1438 0.1005 Uiso 1.0 2 calc R
H(6) H 0.6835 0.9909 0.1853 0.1155 Uiso 1.0 2 calc R
H(7) H 0.7119 0.8315 0.1440 0.0974 Uiso 1.0 2 calc R
H(8) H 1.1344 0.5463 0.1541 0.2215 Uiso 1.0 2 calc R
H(9) H 1.0768 0.4778 0.1236 0.2215 Uiso 1.0 2 calc R
H(10) H 0.9353 0.6606 0.1772 0.2105 Uiso 1.0 2 calc R
H(11) H 0.9711 0.5258 0.2023 0.2105 Uiso 1.0 2 calc R
H(12) H 0.7089 0.5168 0.1778 0.1951 Uiso 1.0 2 calc R
H(13) H 0.6682 0.6485 0.1854 0.1951 Uiso 1.0 2 calc R
H(14) H 0.6645 0.5595 0.0986 0.2569 Uiso 1.0 2 calc R
H(15) H 0.5492 0.6248 0.1388 0.2569 Uiso 1.0 2 calc R
H(16) H 0.5049 0.6952 0.0216 0.2059 Uiso 1.0 2 calc R
H(17) H 0.4172 0.7930 0.0575 0.2059 Uiso 1.0 2 calc R
H(18) H 0.4605 0.8351 -0.0315 0.3473 Uiso 1.0 2 calc R
H(19) H 0.4632 0.9115 0.0123 0.3473 Uiso 1.0 2 calc R
H(20) H 0.6397 0.7627 -0.0902 0.1363 Uiso 1.0 2 calc R
H(21) H 0.5637 0.9005 -0.1063 0.1363 Uiso 1.0 2 calc R
H(22) H 0.7387 0.9250 -0.0876 0.2099 Uiso 1.0 2 calc R
H(23) H 0.7559 0.8608 -0.1401 0.2099 Uiso 1.0 2 calc R
H(24) H 0.9869 0.8337 -0.1051 0.1557 Uiso 1.0 2 calc R
H(25) H 0.9851 0.7396 -0.1403 0.1557 Uiso 1.0 2 calc R
H(26) H 1.0636 0.5941 -0.0600 0.2229 Uiso 1.0 2 calc R
H(27) H 1.1648 0.6527 -0.0866 0.2229 Uiso 1.0 2 calc R
H(28) H 1.1597 0.5226 0.0170 0.2700 Uiso 1.0 2 calc R
H(29) H 1.2667 0.5787 -0.0015 0.2700 Uiso 1.0 2 calc R
H(30) H 1.2413 0.5630 0.0885 0.4253 Uiso 1.0 2 calc R
H(31) H 1.1689 0.6980 0.0633 0.4253 Uiso 1.0 2 calc R

loop_
_atom_site_aniso_label
_atom_site_aniso_U_11
_atom_site_aniso_U_22
_atom_site_aniso_U_33
_atom_site_aniso_U_12
_atom_site_aniso_U_13
_atom_site_aniso_U_23
Ni(1) 0.0365(5) 0.0356(5) 0.0410(5) -0.0140(4) 0.0002(4) -0.0099(4)
Ni(2) 0.0379(5) 0.0350(5) 0.0388(5) -0.0132(4) -0.0017(4) -0.0087(4)
Ni(3) 0.0356(4) 0.0325(5) 0.0402(5) -0.0118(4) 0.0003(4) -0.0091(4)
S(1) 0.0590(11) 0.0391(10) 0.0453(9) -0.0225(9) 0.0060(8) -0.0152(7)
S(2) 0.0708(12) 0.0491(11) 0.0460(10) -0.0268(10) 0.0055(9) -0.0132(8)
S(3) 0.0867(15) 0.0820(16) 0.0434(10) -0.0370(13) 0.0061(10) -0.0195(10)
S(4) 0.0677(12) 0.0502(11) 0.0484(10) -0.0255(10) 0.0099(9) -0.0222(8)
S(5) 0.0521(10) 0.0369(10) 0.0492(10) -0.0166(8) 0.0013(8) -0.0127(7)
S(6) 0.0560(11) 0.0355(9) 0.0473(10) -0.0174(8) -0.0010(8) -0.0084(7)
S(7) 0.0568(11) 0.0469(11) 0.0477(10) -0.0215(9) -0.0011(8) -0.0010(8)
S(8) 0.0737(14) 0.0935(18) 0.0422(11) -0.0359(13) 0.0060(10) -0.0063(10)
S(9) 0.0550(11) 0.0504(11) 0.0428(9) -0.0229(9) 0.0028(8) -0.0121(8)
S(10) 0.0550(10) 0.0369(9) 0.0430(9) -0.0211(8) 0.0022(8) -0.0102(7)
S(11) 0.0503(10) 0.0346(9) 0.0455(9) -0.0145(8) -0.0014(8) -0.0093(7)
S(12) 0.0550(11) 0.0422(10) 0.0466(9) -0.0202(9) -0.0018(8) -0.0031(8)
S(13) 0.0809(14) 0.0725(15) 0.0406(10) -0.0346(12) 0.0082(9) -0.0089(9)
S(14) 0.0508(10) 0.0446(10) 0.0400(9) -0.0194(8) 0.0020(8) -0.0099(7)
S(15) 0.0565(10) 0.0361(9) 0.0392(9) -0.0195(8) -0.0001(8) -0.0077(7)
S(16) 0.0592(11) 0.0376(9) 0.0414(9) -0.0209(8) 0.0014(8) -0.0109(7)
S(17) 0.0634(12) 0.0454(11) 0.0444(10) -0.0221(9) 0.0049(8) -0.0089(8)
S(18) 0.0988(17) 0.0885(18) 0.0446(11) -0.0316(15) 0.0138(11) -0.0175(11)
S(19) 0.0632(12) 0.0481(11) 0.0480(10) -0.0179(9) 0.0051(9) -0.0194(8)
S(20) 0.0500(10) 0.0348(9) 0.0473(9) -0.0161(8) -0.0017(8) -0.0117(7)
S(21) 0.0541(10) 0.0317(9) 0.0478(9) -0.0192(8) 0.0005(8) -0.0107(7)
S(22) 0.0552(11) 0.0414(10) 0.0481(10) -0.0250(9) -0.0004(8) -0.0046(8)
S(23) 0.0830(15) 0.0783(15) 0.0409(10) -0.0335(13) 0.0030(10) -0.0088(10)
S(24) 0.0525(10) 0.0394(10) 0.0425(9) -0.0186(8) 0.0012(8) -0.0118(7)
S(25) 0.0491(10) 0.0326(9) 0.0437(9) -0.0167(8) -0.0003(7) -0.0080(7)
S(26) 0.0503(10) 0.0366(9) 0.0445(9) -0.0165(8) 0.0039(8) -0.0109(7)
S(27) 0.0703(13) 0.0592(13) 0.0464(10) -0.0261(11) 0.0039(9) -0.0072(9)
S(28) 0.125(3) 0.126(3) 0.0444(12) -0.061(2) 0.0129(13) -0.0203(13)
S(29) 0.0657(12) 0.0660(13) 0.0479(10) -0.0284(11) 0.0070(9) -0.0251(9)
S(30) 0.0513(10) 0.0370(10) 0.0465(9) -0.0171(8) 0.0024(8) -0.0137(7)
F(1) 0.196(7) 0.152(7) 0.136(6) -0.126(6) 0.091(5) -0.071(5)
O(1) 0.201(13) 0.247(17) 0.157(11) -0.111(13) 0.088(10) -0.105(12)
O(2) 0.153(10) 0.254(15) 0.166(10) -0.092(11) -0.035(9) -0.071(10)
O(3) 0.095(8) 0.42(3) 0.151(12) -0.025(11) 0.018(8) -0.099(13)
O(4) 0.167(12) 0.181(13) 0.142(10) -0.028(10) 0.064(9) -0.068(9)
O(5) 0.231(13) 0.090(7) 0.193(11) -0.106(9) 0.022(10) -0.042(7)
O(6) 0.142(12) 0.207(16) 0.28(3) -0.061(12) 0.005(13) 0.023(15)
N(1) 0.060(4) 0.055(4) 0.054(4) -0.020(4) -0.002(3) -0.014(3)
C(1) 0.047(4) 0.043(4) 0.042(4) -0.022(4) 0.004(3) -0.015(3)
C(2) 0.048(4) 0.053(5) 0.041(4) -0.022(4) 0.001(3) -0.009(3)
C(3) 0.036(4) 0.050(5) 0.040(4) -0.014(3) -0.005(3) -0.014(3)
C(4) 0.034(4) 0.036(4) 0.045(4) -0.010(3) -0.007(3) -0.007(3)
C(5) 0.043(4) 0.060(5) 0.048(4) -0.024(4) -0.000(3) -0.005(4)
C(6) 0.035(4) 0.054(5) 0.038(4) -0.013(3) -0.004(3) -0.017(3)
C(7) 0.034(4) 0.036(4) 0.039(4) -0.015(3) -0.004(3) -0.006(3)
C(8) 0.044(4) 0.050(5) 0.046(4) -0.021(4) -0.001(3) -0.007(3)
C(9) 0.030(3) 0.039(4) 0.041(4) -0.011(3) 0.001(3) -0.010(3)
C(10) 0.041(4) 0.041(4) 0.041(4) -0.019(3) -0.000(3) -0.010(3)
C(11) 0.051(4) 0.051(5) 0.051(4) -0.015(4) 0.010(4) -0.020(4)
C(12) 0.041(4) 0.041(4) 0.041(4) -0.007(3) -0.003(3) -0.017(3)
C(13) 0.036(4) 0.036(4) 0.036(3) -0.016(3) 0.002(3) -0.004(3)
C(14) 0.045(4) 0.045(4) 0.045(4) -0.023(4) -0.003(3) -0.007(3)
C(15) 0.039(4) 0.039(4) 0.039(4) -0.011(3) -0.006(3) -0.011(3)
C(16) 0.040(4) 0.040(4) 0.040(4) -0.016(3) 0.001(3) -0.007(3)
C(17) 0.056(5) 0.056(5) 0.056(5) -0.032(4) 0.002(4) -0.015(4)
C(18) 0.045(4) 0.045(4) 0.045(4) -0.017(4) 0.002(3) -0.022(3)
C(19) 0.162(16) 0.162(18) 0.162(16) 0.000(13) 0.000(14) 0.000(14)
C(20) 0.113(10) 0.113(11) 0.113(10) 0.000(9) 0.000(8) 0.000(8)
C(21) 0.152(16) 0.152(16) 0.152(15) 0.000(14) 0.000(13) 0.000(11)
C(22) 0.099(9) 0.099(9) 0.099(9) 0.000(8) 0.000(8) 0.000(7)
C(23) 0.25(4) 0.25(4) 0.25(4) 0.00(3) 0.00(3) 0.00(3)
C(24) 0.149(15) 0.149(17) 0.149(16) 0.000(13) 0.000(14) 0.000(12)
C(25) 0.19(2) 0.19(3) 0.19(3) 0.000(18) 0.000(17) 0.000(18)
C(26) 0.142(15) 0.142(15) 0.142(15) 0.000(12) 0.000(11) 0.000(11)
C(27) 0.153(16) 0.153(17) 0.153(16) 0.000(14) 0.000(14) 0.000(12)
C(28) 0.161(19) 0.161(19) 0.161(18) 0.000(15) 0.000(15) 0.000(14)
C(29) 0.31(5) 0.31(5) 0.31(5) 0.00(5) 0.00(6) 0.00(4)
C(30) 0.20(2) 0.20(3) 0.20(3) 0.000(18) 0.00(3) 0.00(3)
C(31) 0.051(5) 0.051(5) 0.051(4) -0.013(4) -0.005(4) -0.010(4)
C(32) 0.083(6) 0.083(7) 0.083(6) -0.048(6) 0.031(5) -0.056(5)
C(33) 0.098(7) 0.098(8) 0.098(7) -0.068(7) 0.022(6) -0.052(6)
C(34) 0.090(7) 0.090(8) 0.090(7) -0.034(6) 0.003(6) -0.059(6)
C(35) 0.090(8) 0.090(9) 0.090(7) -0.013(7) 0.004(6) -0.026(7)
C(36) 0.076(6) 0.076(7) 0.076(6) -0.017(5) 0.021(5) -0.015(5)

loop_
_atom_type_symbol
_atom_type_description
_atom_type_scat_dispersion_real
_atom_type_scat_dispersion_imag
_atom_type_scat_source
C C 0.0033 0.0016
;
International Tables for Crystallography
(1992, Vol. C, Tables 4.2.6.8 and 6.1.1.4)
;
H H 0.0000 0.0000
;
International Tables for Crystallography
(1992, Vol. C, Table 6.1.1.4)
;
O O 0.0106 0.0060
;
International Tables for Crystallography
(1992, Vol. C, Tables 4.2.6.8 and 6.1.1.4)
;
S S 0.1246 0.1234
;
International Tables for Crystallography
(1992, Vol. C, Tables 4.2.6.8 and 6.1.1.4)
;
Ni Ni 0.3393 1.1124
;
International Tables for Crystallography
(1992, Vol. C, Tables 4.2.6.8 and 6.1.1.4)
;
F F 0.0171 0.0103
;
International Tables for Crystallography
(1992, Vol. C, Tables 4.2.6.8 and 6.1.1.4)
;
N N 0.0061 0.0033
;
International Tables for Crystallography
(1992, Vol. C, Tables 4.2.6.8 and 6.1.1.4)
;

loop_
_geom_angle_atom_site_label_1
_geom_angle_atom_site_label_2
_geom_angle_atom_site_label_3
_geom_angle
_geom_angle_publ_flag
S(1) Ni(1) S(5) 93.17(9) yes
S(1) Ni(1) S(6) 179.20(7) yes
S(1) Ni(1) S(10) 87.00(9) yes
S(5) Ni(1) S(6) 87.40(9) yes
S(5) Ni(1) S(10) 178.45(8) yes
S(6) Ni(1) S(10) 92.45(8) yes
S(11) Ni(2) S(15) 93.27(8) yes
S(11) Ni(2) S(16) 178.13(8) yes
S(11) Ni(2) S(20) 88.68(9) yes
S(15) Ni(2) S(16) 84.95(8) yes
S(15) Ni(2) S(20) 177.93(8) yes
S(16) Ni(2) S(20) 93.10(8) yes
S(21) Ni(3) S(25) 92.77(8) yes
S(21) Ni(3) S(26) 178.17(7) yes
S(21) Ni(3) S(30) 87.49(9) yes
S(25) Ni(3) S(26) 86.56(9) yes
S(25) Ni(3) S(30) 179.67(7) yes
S(26) Ni(3) S(30) 93.18(8) yes
Ni(1) S(1) C(1) 102.3(3) yes
C(1) S(2) C(2) 97.6(4) yes
C(2) S(4) C(3) 97.4(4) yes
Ni(1) S(5) C(3) 102.2(3) yes
Ni(1) S(6) C(4) 102.8(3) yes
C(4) S(7) C(5) 96.6(4) yes
C(5) S(9) C(6) 97.0(4) yes
Ni(1) S(10) C(6) 103.2(3) yes
Ni(2) S(11) C(7) 101.8(3) yes
C(7) S(12) C(8) 97.0(4) yes
C(8) S(14) C(9) 97.5(4) yes
Ni(2) S(15) C(9) 102.2(3) yes
Ni(2) S(16) C(10) 102.4(3) yes
C(10) S(17) C(11) 96.9(4) yes
C(11) S(19) C(12) 97.4(4) yes
Ni(2) S(20) C(12) 101.9(3) yes
Ni(3) S(21) C(13) 102.8(3) yes
C(13) S(22) C(14) 96.7(4) yes
C(14) S(24) C(15) 96.8(4) yes
Ni(3) S(25) C(15) 102.8(3) yes
Ni(3) S(26) C(16) 102.5(3) yes
C(16) S(27) C(17) 97.2(4) yes
C(17) S(29) C(18) 97.2(4) yes
Ni(3) S(30) C(18) 102.1(3) yes
C(19) O(1) C(30) 106.3(17) yes
C(20) O(2) C(21) 122.4(14) yes
C(22) O(3) C(23) 121(3) yes
C(24) O(4) C(25) 136(3) yes
C(26) O(5) C(27) 136.4(13) yes
C(28) O(6) C(29) 122(3) yes
S(1) C(1) S(2) 122.6(5) yes
S(1) C(1) C(3) 120.9(5) yes
S(2) C(1) C(3) 116.5(5) yes
S(2) C(2) S(3) 123.5(5) yes
S(2) C(2) S(4) 113.3(4) yes
S(3) C(2) S(4) 123.1(5) yes
S(4) C(3) S(5) 123.3(5) yes
S(4) C(3) C(1) 115.3(5) yes
S(5) C(3) C(1) 121.4(5) yes
S(6) C(4) S(7) 122.9(5) yes
S(6) C(4) C(6) 120.5(5) yes
S(7) C(4) C(6) 116.5(5) yes
S(7) C(5) S(8) 122.7(5) yes
S(7) C(5) S(9) 114.2(4) yes
S(8) C(5) S(9) 123.0(5) yes
S(9) C(6) S(10) 123.4(5) yes
S(9) C(6) C(4) 115.7(5) yes
S(10) C(6) C(4) 120.9(5) yes
S(11) C(7) S(12) 123.1(5) yes
S(11) C(7) C(9) 121.5(5) yes
S(12) C(7) C(9) 115.4(5) yes
S(12) C(8) S(13) 123.1(5) yes
S(12) C(8) S(14) 113.4(4) yes
S(13) C(8) S(14) 123.5(5) yes
S(14) C(9) S(15) 122.1(5) yes
S(14) C(9) C(7) 116.7(5) yes
S(15) C(9) C(7) 121.2(5) yes
S(16) C(10) S(17) 122.5(5) yes
S(16) C(10) C(12) 121.3(5) yes
S(17) C(10) C(12) 116.3(5) yes
S(17) C(11) S(18) 122.9(5) yes
S(17) C(11) S(19) 113.6(4) yes
S(18) C(11) S(19) 123.5(5) yes
S(19) C(12) S(20) 122.9(5) yes
S(19) C(12) C(10) 115.8(5) yes
S(20) C(12) C(10) 121.4(5) yes
S(21) C(13) S(22) 123.7(5) yes
S(21) C(13) C(15) 120.0(5) yes
S(22) C(13) C(15) 116.3(5) yes
S(22) C(14) S(23) 123.6(5) yes
S(22) C(14) S(24) 114.6(4) yes
S(23) C(14) S(24) 121.9(5) yes
S(24) C(15) S(25) 122.8(5) yes
S(24) C(15) C(13) 115.5(5) yes
S(25) C(15) C(13) 121.6(5) yes
S(26) C(16) S(27) 123.1(5) yes
S(26) C(16) C(18) 120.6(5) yes
S(27) C(16) C(18) 116.3(5) yes
S(27) C(17) S(28) 122.7(5) yes
S(27) C(17) S(29) 113.4(4) yes
S(28) C(17) S(29) 123.8(6) yes
S(29) C(18) S(30) 122.5(5) yes
S(29) C(18) C(16) 115.9(5) yes
S(30) C(18) C(16) 121.6(5) yes
O(1) C(19) C(20) 109.3(15) yes
O(2) C(20) C(19) 109.6(12) yes
O(2) C(21) C(22) 119.7(16) yes
O(3) C(22) C(21) 107.6(15) yes
O(3) C(23) C(24) 129(3) yes
O(4) C(24) C(23) 122(3) yes
O(4) C(25) C(26) 132(3) yes
O(5) C(26) C(25) 115.8(17) yes
O(5) C(27) C(28) 109.0(19) yes
O(6) C(28) C(27) 121.8(18) yes
O(6) C(29) C(30) 107(5) yes
O(1) C(30) C(29) 107(3) yes
N(1) C(31) C(32) 119.6(7) yes
N(1) C(31) C(36) 120.7(8) yes
C(32) C(31) C(36) 119.6(9) yes
F(1) C(32) C(31) 119.2(10) yes
F(1) C(32) C(33) 118.9(10) yes
C(31) C(32) C(33) 121.9(9) yes
C(32) C(33) C(34) 116.4(11) yes
C(33) C(34) C(35) 121.2(12) yes
C(34) C(35) C(36) 121.2(10) yes
C(31) C(36) C(35) 119.3(10) yes
C(31) N(1) H(1) 109.472 no
C(31) N(1) H(2) 109.476 no
C(31) N(1) H(3) 109.474 no
H(1) N(1) H(2) 109.470 no
H(1) N(1) H(3) 109.470 no
H(2) N(1) H(3) 109.464 no
O(1) C(19) H(26) 109.812 no
O(1) C(19) H(27) 109.806 no
C(20) C(19) H(26) 109.814 no
C(20) C(19) H(27) 109.815 no
H(26) C(19) H(27) 108.257 no
O(2) C(20) H(24) 109.758 no
O(2) C(20) H(25) 109.757 no
C(19) C(20) H(24) 109.761 no
C(19) C(20) H(25) 109.758 no
H(24) C(20) H(25) 108.221 no
O(2) C(21) H(22) 107.400 no
O(2) C(21) H(23) 107.398 no
C(22) C(21) H(22) 107.395 no
C(22) C(21) H(23) 107.395 no
H(22) C(21) H(23) 106.938 no
O(3) C(22) H(20) 110.185 no
O(3) C(22) H(21) 110.190 no
C(21) C(22) H(20) 110.183 no
C(21) C(22) H(21) 110.181 no
H(20) C(22) H(21) 108.484 no
O(3) C(23) H(18) 105.075 no
O(3) C(23) H(19) 105.072 no
C(24) C(23) H(18) 105.068 no
C(24) C(23) H(19) 105.074 no
H(18) C(23) H(19) 105.879 no
O(4) C(24) H(16) 106.940 no
O(4) C(24) H(17) 106.939 no
C(23) C(24) H(16) 106.938 no
C(23) C(24) H(17) 106.942 no
H(16) C(24) H(17) 106.718 no
O(4) C(25) H(14) 104.348 no
O(4) C(25) H(15) 104.346 no
C(26) C(25) H(14) 104.350 no
C(26) C(25) H(15) 104.351 no
H(14) C(25) H(15) 105.593 no
O(5) C(26) H(12) 108.324 no
O(5) C(26) H(13) 108.330 no
C(25) C(26) H(12) 108.333 no
C(25) C(26) H(13) 108.322 no
H(12) C(26) H(13) 107.418 no
O(5) C(27) H(10) 109.872 no
O(5) C(27) H(11) 109.879 no
C(28) C(27) H(10) 109.872 no
C(28) C(27) H(11) 109.873 no
H(10) C(27) H(11) 108.292 no
O(6) C(28) H(8) 106.869 no
O(6) C(28) H(9) 106.866 no
C(27) C(28) H(8) 106.875 no
C(27) C(28) H(9) 106.874 no
H(8) C(28) H(9) 106.679 no
O(6) C(29) H(30) 110.366 no
O(6) C(29) H(31) 110.369 no
C(30) C(29) H(30) 110.366 no
C(30) C(29) H(31) 110.363 no
H(30) C(29) H(31) 108.597 no
O(1) C(30) H(28) 110.268 no
O(1) C(30) H(29) 110.269 no
C(29) C(30) H(28) 110.277 no
C(29) C(30) H(29) 110.270 no
H(28) C(30) H(29) 108.532 no
C(32) C(33) H(4) 121.817 no
C(34) C(33) H(4) 121.816 no
C(33) C(34) H(5) 119.403 no
C(35) C(34) H(5) 119.411 no
C(34) C(35) H(6) 119.375 no
C(36) C(35) H(6) 119.381 no
C(31) C(36) H(7) 120.337 no
C(35) C(36) H(7) 120.336 no

loop_
_geom_bond_atom_site_label_1
_geom_bond_atom_site_label_2
_geom_bond_distance
_geom_bond_publ_flag
Ni(1) S(1) 2.158(2) yes
Ni(1) S(5) 2.163(3) yes
Ni(1) S(6) 2.151(2) yes
Ni(1) S(10) 2.148(3) yes
Ni(2) S(11) 2.167(2) yes
Ni(2) S(15) 2.155(2) yes
Ni(2) S(16) 2.154(2) yes
Ni(2) S(20) 2.164(3) yes
Ni(3) S(21) 2.158(2) yes
Ni(3) S(25) 2.151(3) yes
Ni(3) S(26) 2.160(2) yes
Ni(3) S(30) 2.156(3) yes
S(1) C(1) 1.709(7) yes
S(2) C(1) 1.735(7) yes
S(2) C(2) 1.725(8) yes
S(3) C(2) 1.647(7) yes
S(4) C(2) 1.739(8) yes
S(4) C(3) 1.748(7) yes
S(5) C(3) 1.702(7) yes
S(6) C(4) 1.693(7) yes
S(7) C(4) 1.737(6) yes
S(7) C(5) 1.736(9) yes
S(8) C(5) 1.638(7) yes
S(9) C(5) 1.730(8) yes
S(9) C(6) 1.741(7) yes
S(10) C(6) 1.678(7) yes
S(11) C(7) 1.708(7) yes
S(12) C(7) 1.743(6) yes
S(12) C(8) 1.748(8) yes
S(13) C(8) 1.636(7) yes
S(14) C(8) 1.711(8) yes
S(14) C(9) 1.735(7) yes
S(15) C(9) 1.708(6) yes
S(16) C(10) 1.695(7) yes
S(17) C(10) 1.749(6) yes
S(17) C(11) 1.741(9) yes
S(18) C(11) 1.632(7) yes
S(19) C(11) 1.729(8) yes
S(19) C(12) 1.749(7) yes
S(20) C(12) 1.702(7) yes
S(21) C(13) 1.700(7) yes
S(22) C(13) 1.730(6) yes
S(22) C(14) 1.733(8) yes
S(23) C(14) 1.649(7) yes
S(24) C(14) 1.723(7) yes
S(24) C(15) 1.744(7) yes
S(25) C(15) 1.683(6) yes
S(26) C(16) 1.700(7) yes
S(27) C(16) 1.737(6) yes
S(27) C(17) 1.747(9) yes
S(28) C(17) 1.631(7) yes
S(29) C(17) 1.737(8) yes
S(29) C(18) 1.749(7) yes
S(30) C(18) 1.700(7) yes
F(1) C(32) 1.355(11) yes
O(1) C(19) 1.23(3) yes
O(1) C(30) 1.55(3) yes
O(2) C(20) 1.37(2) yes
O(2) C(21) 1.35(2) yes
O(3) C(22) 1.41(2) yes
O(3) C(23) 1.20(4) yes
O(4) C(24) 1.53(3) yes
O(4) C(25) 1.17(3) yes
O(5) C(26) 1.61(3) yes
O(5) C(27) 1.40(3) yes
O(6) C(28) 1.22(3) yes
O(6) C(29) 1.21(6) yes
N(1) C(31) 1.463(11) yes
C(1) C(3) 1.374(11) yes
C(4) C(6) 1.381(11) yes
C(7) C(9) 1.364(10) yes
C(10) C(12) 1.369(11) yes
C(13) C(15) 1.388(10) yes
C(16) C(18) 1.379(11) yes
C(19) C(20) 1.48(2) yes
C(21) C(22) 1.33(3) yes
C(23) C(24) 1.26(4) yes
C(25) C(26) 1.20(3) yes
C(27) C(28) 1.34(3) yes
C(29) C(30) 1.31(6) yes
C(31) C(32) 1.347(14) yes
C(31) C(36) 1.373(11) yes
C(32) C(33) 1.398(17) yes
C(33) C(34) 1.404(14) yes
C(34) C(35) 1.320(18) yes
C(35) C(36) 1.379(18) yes
N(1) H(1) 0.910 no
N(1) H(2) 0.910 no
N(1) H(3) 0.910 no
C(19) H(26) 0.990 no
C(19) H(27) 0.990 no
C(20) H(24) 0.990 no
C(20) H(25) 0.990 no
C(21) H(22) 0.990 no
C(21) H(23) 0.990 no
C(22) H(20) 0.990 no
C(22) H(21) 0.990 no
C(23) H(18) 0.990 no
C(23) H(19) 0.990 no
C(24) H(16) 0.990 no
C(24) H(17) 0.990 no
C(25) H(14) 0.990 no
C(25) H(15) 0.990 no
C(26) H(12) 0.990 no
C(26) H(13) 0.990 no
C(27) H(10) 0.990 no
C(27) H(11) 0.990 no
C(28) H(8) 0.990 no
C(28) H(9) 0.990 no
C(29) H(30) 0.990 no
C(29) H(31) 0.990 no
C(30) H(28) 0.990 no
C(30) H(29) 0.990 no
C(33) H(4) 0.950 no
C(34) H(5) 0.950 no
C(35) H(6) 0.950 no
C(36) H(7) 0.950 no

loop_
_geom_contact_atom_site_label_1
_geom_contact_atom_site_label_2
_geom_contact_distance
_geom_contact_publ_flag
_geom_contact_site_symmetry_2
F(1) N(1) 2.734(11) no .
F(1) C(36) 3.586(11) no .
O(1) O(2) 2.71(3) no .
O(1) O(6) 2.63(3) no .
O(2) O(3) 2.813(17) no .
O(3) O(4) 2.92(2) no .
O(4) O(5) 2.94(2) no .
O(5) O(6) 2.74(3) no .
C(19) C(29) 3.33(5) no .
C(20) C(22) 3.57(2) no .
C(20) C(30) 3.59(3) no .
C(21) C(23) 3.35(4) no .
C(22) C(24) 3.30(3) no .
C(23) C(25) 3.56(4) no .
C(27) C(29) 3.32(5) no .
C(28) C(30) 3.01(4) no .
C(31) C(34) 2.737(15) no .
C(32) C(35) 2.715(14) no .
C(33) C(36) 2.766(16) no .
S(6) S(16) 3.526(4) no 2_656
S(10) S(20) 3.574(3) no 2_666
S(13) C(2) 3.561(8) no .
S(13) C(20) 3.580(13) no 2_765
S(14) S(26) 3.566(3) no 2_756
S(14) C(3) 3.586(7) no .
S(16) S(6) 3.526(4) no 2_656
S(16) S(24) 3.548(3) no 2_756
S(18) O(4) 3.384(15) no 2_666
S(18) C(25) 3.56(3) no 2_666
S(20) S(10) 3.574(3) no 2_666
S(21) S(21) 3.560(4) no 2_766
S(24) S(16) 3.548(3) no 2_756
S(24) S(26) 3.594(4) no 2_756
S(25) S(25) 3.482(3) no 2_756
S(26) S(14) 3.566(3) no 2_756
S(26) S(24) 3.594(4) no 2_756
F(1) F(1) 3.120(14) no 2_775
F(1) O(1) 3.202(18) no .
F(1) O(2) 3.35(2) no .
F(1) C(20) 3.490(17) no .
F(1) C(21) 3.59(3) no .
F(1) C(32) 3.481(15) no 2_775
F(1) C(33) 3.252(13) no 2_775
O(1) F(1) 3.202(18) no .
O(1) N(1) 3.035(16) no .
O(1) C(33) 3.59(3) no 2_775
O(2) F(1) 3.35(2) no .
O(2) N(1) 2.963(13) no .
O(3) N(1) 2.845(16) no .
O(3) C(31) 3.57(2) no .
O(4) S(18) 3.384(15) no 2_666
O(4) N(1) 2.958(19) no .
O(4) C(36) 3.58(3) no .
O(5) N(1) 2.987(12) no .
O(5) C(36) 3.523(15) no .
O(6) N(1) 2.886(17) no .
O(6) C(31) 3.483(17) no .
N(1) O(1) 3.035(16) no .
N(1) O(2) 2.963(13) no .
N(1) O(3) 2.845(16) no .
N(1) O(4) 2.958(19) no .
N(1) O(5) 2.987(12) no .
N(1) O(6) 2.886(17) no .
N(1) C(21) 3.506(18) no .
N(1) C(23) 3.52(4) no .
N(1) C(25) 3.57(3) no .
N(1) C(27) 3.534(18) no .
N(1) C(28) 3.58(2) no .
C(2) S(13) 3.561(8) no .
C(3) S(14) 3.586(7) no .
C(7) C(15) 3.530(9) no .
C(12) C(16) 3.577(10) no .
C(15) C(7) 3.530(9) no .
C(16) C(12) 3.577(10) no .
C(20) S(13) 3.580(13) no 2_765
C(20) F(1) 3.490(17) no .
C(21) F(1) 3.59(3) no .
C(21) N(1) 3.506(18) no .
C(23) N(1) 3.52(4) no .
C(25) S(18) 3.56(3) no 2_666
C(25) N(1) 3.57(3) no .
C(27) N(1) 3.534(18) no .
C(28) N(1) 3.58(2) no .
C(31) O(3) 3.57(2) no .
C(31) O(6) 3.483(17) no .
C(32) F(1) 3.481(15) no 2_775
C(33) F(1) 3.252(13) no 2_775
C(33) O(1) 3.59(3) no 2_775
C(36) O(4) 3.58(3) no .
C(36) O(5) 3.523(15) no .
F(1) H(1) 3.0193 no .
F(1) H(2) 3.5577 no .
F(1) H(3) 2.3944 no .
F(1) H(4) 2.5814 no .
O(1) H(24) 2.4168 no .
O(1) H(25) 3.0445 no .
O(1) H(30) 3.1971 no .
O(1) H(31) 2.3904 no .
O(2) H(20) 2.5265 no .
O(2) H(21) 3.1440 no .
O(2) H(26) 2.5028 no .
O(2) H(27) 3.1768 no .
O(3) H(16) 2.6423 no .
O(3) H(17) 2.9534 no .
O(3) H(22) 2.3343 no .
O(3) H(23) 3.0700 no .
O(4) H(12) 2.9248 no .
O(4) H(13) 2.4989 no .
O(4) H(18) 3.2090 no .
O(4) H(19) 2.8096 no .
O(5) H(8) 3.0754 no .
O(5) H(9) 2.3907 no .
O(5) H(14) 2.5785 no .
O(5) H(15) 3.2279 no .
O(6) H(10) 2.5050 no .
O(6) H(11) 3.0407 no .
O(6) H(28) 2.1919 no .
O(6) H(29) 2.8861 no .
N(1) H(7) 2.6368 no .
C(19) H(28) 2.4385 no .
C(19) H(29) 2.5282 no .
C(19) H(31) 3.5430 no .
C(20) H(22) 2.7131 no .
C(20) H(23) 2.4950 no .
C(21) H(18) 3.4858 no .
C(21) H(24) 2.6148 no .
C(21) H(25) 2.6796 no .
C(22) H(16) 3.3675 no .
C(22) H(18) 2.2068 no .
C(22) H(19) 2.8821 no .
C(23) H(20) 2.5606 no .
C(23) H(21) 2.5751 no .
C(23) H(22) 3.4898 no .
C(24) H(14) 2.7192 no .
C(24) H(15) 2.6524 no .
C(24) H(20) 3.3053 no .
C(25) H(16) 2.7272 no .
C(25) H(17) 2.8624 no .
C(26) H(10) 3.1287 no .
C(26) H(11) 3.0273 no .
C(27) H(12) 3.1695 no .
C(27) H(13) 2.9985 no .
C(27) H(30) 3.4834 no .
C(28) H(28) 2.9199 no .
C(28) H(30) 2.2066 no .
C(28) H(31) 2.7645 no .
C(29) H(8) 2.2079 no .
C(29) H(9) 2.5311 no .
C(29) H(10) 3.4917 no .
C(29) H(26) 3.4954 no .
C(30) H(8) 3.3055 no .
C(30) H(9) 3.0739 no .
C(30) H(26) 2.3369 no .
C(30) H(27) 2.4265 no .
C(31) H(4) 3.2596 no .
C(31) H(6) 3.2300 no .
C(32) H(1) 2.8409 no .
C(32) H(2) 3.1211 no .
C(32) H(3) 2.5025 no .
C(32) H(5) 3.2445 no .
C(32) H(7) 3.2105 no .
C(33) H(6) 3.2285 no .
C(34) H(7) 3.2038 no .
C(35) H(4) 3.2318 no .
C(36) H(1) 2.8555 no .
C(36) H(2) 2.5494 no .
C(36) H(3) 3.1630 no .
C(36) H(5) 3.2050 no .
H(1) H(7) 2.9463 no .
H(2) H(7) 2.4282 no .
H(3) H(7) 3.4452 no .
H(4) H(5) 2.3731 no .
H(5) H(6) 2.2547 no .
H(6) H(7) 2.3249 no .
H(8) H(10) 2.2118 no .
H(8) H(11) 2.1356 no .
H(8) H(28) 3.3502 no .
H(8) H(30) 1.9039 no .
H(8) H(31) 2.7248 no .
H(9) H(10) 2.7166 no .
H(9) H(11) 2.1798 no .
H(9) H(28) 2.6668 no .
H(9) H(30) 2.4845 no .
H(9) H(31) 3.3746 no .
H(10) H(13) 3.0476 no .
H(11) H(12) 3.1211 no .
H(11) H(13) 3.1732 no .
H(12) H(14) 1.9502 no .
H(12) H(15) 1.9840 no .
H(13) H(14) 2.5814 no .
H(13) H(15) 1.9871 no .
H(14) H(16) 2.5926 no .
H(14) H(17) 3.2405 no .
H(15) H(16) 2.8341 no .
H(15) H(17) 2.6751 no .
H(16) H(18) 1.9029 no .
H(16) H(19) 2.5711 no .
H(16) H(20) 3.0841 no .
H(17) H(18) 2.1579 no .
H(17) H(19) 1.8906 no .
H(18) H(20) 2.3030 no .
H(18) H(21) 2.2345 no .
H(19) H(20) 3.3736 no .
H(19) H(21) 2.9639 no .
H(20) H(22) 2.7166 no .
H(20) H(23) 2.2473 no .
H(21) H(22) 2.2158 no .
H(21) H(23) 2.1167 no .
H(22) H(24) 2.5835 no .
H(22) H(25) 3.1701 no .
H(23) H(24) 2.6941 no .
H(23) H(25) 2.4242 no .
H(24) H(26) 2.8402 no .
H(24) H(27) 2.3803 no .
H(25) H(26) 2.3808 no .
H(25) H(27) 2.2947 no .
H(26) H(28) 2.1169 no .
H(26) H(29) 2.7425 no .
H(27) H(28) 2.7245 no .
H(27) H(29) 2.3123 no .
H(28) H(30) 2.2732 no .
H(28) H(31) 2.7229 no .
H(29) H(30) 2.1410 no .
H(29) H(31) 2.2743 no .
S(2) H(8) 3.5135 no 1_455
S(2) H(12) 3.5884 no .
S(2) H(15) 3.2667 no .
S(3) H(5) 3.4329 no 1_545
S(3) H(14) 3.4975 no .
S(3) H(18) 3.5268 no 2_665
S(3) H(20) 2.9345 no 2_665
S(3) H(30) 3.0157 no 1_455
S(4) H(5) 3.5836 no 1_545
S(4) H(6) 3.2133 no 1_545
S(4) H(20) 3.5924 no 2_665
S(8) H(6) 3.1842 no 2_666
S(8) H(7) 3.4721 no 2_666
S(8) H(10) 3.4265 no 2_666
S(13) H(5) 3.0474 no 1_545
S(13) H(12) 2.8214 no .
S(13) H(24) 3.5904 no 2_765
S(13) H(25) 2.9222 no 2_765
S(13) H(27) 3.1910 no 2_765
S(18) H(7) 3.0992 no 2_666
S(18) H(13) 2.9967 no 2_666
S(18) H(15) 3.2042 no 2_666
S(18) H(17) 3.4382 no 2_666
S(18) H(21) 3.2304 no 1_546
S(18) H(22) 3.3002 no 1_546
S(18) H(23) 3.3114 no 1_546
S(19) H(13) 3.5539 no 2_666
S(22) H(11) 3.5708 no .
S(23) H(8) 3.4930 no .
S(23) H(9) 3.2389 no .
S(23) H(11) 2.7965 no .
S(23) H(23) 3.2555 no 2_765
S(23) H(25) 3.0274 no 2_765
S(28) H(10) 3.5545 no 2_766
S(28) H(31) 3.1558 no 2_766
S(29) H(10) 3.3389 no 2_766
F(1) H(4) 2.7550 no 2_775
F(1) H(22) 2.8885 no .
F(1) H(24) 2.9245 no .
O(1) H(1) 3.5225 no .
O(1) H(2) 3.3082 no .
O(1) H(3) 2.1452 no .
O(1) H(4) 2.6637 no 2_775
O(2) H(1) 2.6591 no .
O(2) H(2) 3.5313 no .
O(2) H(3) 2.4435 no .
O(2) H(9) 3.3010 no 2_765
O(3) H(1) 1.9439 no .
O(3) H(2) 3.3433 no .
O(3) H(3) 3.2029 no .
O(3) H(19) 2.9234 no 2_675
O(4) H(1) 2.5304 no .
O(4) H(2) 2.6213 no .
O(4) H(7) 2.9715 no .
O(5) H(1) 3.4143 no .
O(5) H(2) 2.0818 no .
O(5) H(3) 3.4459 no .
O(5) H(7) 2.9133 no .
O(5) H(26) 3.0704 no 2_765
O(5) H(27) 3.5858 no 2_765
O(6) H(2) 2.4654 no .
O(6) H(3) 2.5893 no .
N(1) H(10) 3.4242 no .
N(1) H(22) 3.3849 no .
C(2) H(20) 3.5156 no 2_665
C(2) H(30) 3.5554 no 1_455
C(11) H(13) 3.4838 no 2_666
C(14) H(11) 3.4892 no .
C(19) H(3) 2.9032 no .
C(19) H(4) 3.1984 no 2_775
C(19) H(9) 3.5280 no 2_765
C(19) H(14) 3.3167 no 2_765
C(20) H(3) 3.0104 no .
C(20) H(4) 3.3554 no 2_775
C(20) H(9) 3.4392 no 2_765
C(21) H(1) 2.9267 no .
C(21) H(3) 3.2478 no .
C(22) H(1) 2.9224 no .
C(23) H(1) 2.6377 no .
C(23) H(19) 3.2758 no 2_675
C(24) H(1) 2.9443 no .
C(25) H(1) 3.3738 no .
C(25) H(2) 2.9604 no .
C(25) H(7) 3.2580 no .
C(25) H(27) 3.5584 no 2_765
C(26) H(2) 2.9473 no .
C(26) H(7) 3.0062 no .
C(26) H(27) 3.5874 no 2_765
C(27) H(2) 2.7335 no .
C(27) H(7) 3.2560 no .
C(28) H(2) 2.9129 no .
C(28) H(3) 3.5344 no .
C(28) H(26) 3.5445 no 2_765
C(29) H(2) 3.4693 no .
C(29) H(3) 3.1278 no .
C(30) H(3) 3.1155 no .
C(30) H(4) 3.5680 no 2_775
C(30) H(14) 3.5617 no 2_765
C(31) H(10) 3.3679 no .
C(32) H(18) 3.3480 no 2_675
C(32) H(19) 3.4711 no 2_675
C(33) H(18) 3.1444 no 2_675
C(33) H(24) 3.1705 no 2_775
C(34) H(18) 3.3369 no 2_675
C(34) H(24) 3.3949 no 2_775
C(35) H(18) 3.5891 no 2_675
C(35) H(21) 3.2171 no 2_675
C(36) H(10) 2.9981 no .
C(36) H(13) 3.4939 no .
C(36) H(21) 3.4355 no 2_675
H(1) O(1) 3.5225 no .
H(1) O(2) 2.6591 no .
H(1) O(3) 1.9439 no .
H(1) O(4) 2.5304 no .
H(1) O(5) 3.4143 no .
H(1) C(21) 2.9267 no .
H(1) C(22) 2.9224 no .
H(1) C(23) 2.6377 no .
H(1) C(24) 2.9443 no .
H(1) C(25) 3.3738 no .
H(1) H(14) 3.5996 no .
H(1) H(16) 3.4811 no .
H(1) H(18) 3.4854 no .
H(1) H(19) 2.9843 no .
H(1) H(19) 3.5322 no 2_675
H(1) H(20) 3.3377 no .
H(1) H(22) 2.8755 no .
H(2) O(1) 3.3082 no .
H(2) O(2) 3.5313 no .
H(2) O(3) 3.3433 no .
H(2) O(4) 2.6213 no .
H(2) O(5) 2.0818 no .
H(2) O(6) 2.4654 no .
H(2) C(25) 2.9604 no .
H(2) C(26) 2.9473 no .
H(2) C(27) 2.7335 no .
H(2) C(28) 2.9129 no .
H(2) C(29) 3.4693 no .
H(2) H(9) 3.3318 no .
H(2) H(10) 2.7673 no .
H(2) H(13) 3.3017 no .
H(2) H(14) 3.1970 no .
H(3) O(1) 2.1452 no .
H(3) O(2) 2.4435 no .
H(3) O(3) 3.2029 no .
H(3) O(5) 3.4459 no .
H(3) O(6) 2.5893 no .
H(3) C(19) 2.9032 no .
H(3) C(20) 3.0104 no .
H(3) C(21) 3.2478 no .
H(3) C(28) 3.5344 no .
H(3) C(29) 3.1278 no .
H(3) C(30) 3.1155 no .
H(3) H(22) 3.1680 no .
H(3) H(24) 3.1668 no .
H(3) H(26) 3.1389 no .
H(3) H(28) 3.3861 no .
H(3) H(31) 3.1292 no .
H(4) F(1) 2.7550 no 2_775
H(4) O(1) 2.6637 no 2_775
H(4) C(19) 3.1984 no 2_775
H(4) C(20) 3.3554 no 2_775
H(4) C(30) 3.5680 no 2_775
H(4) H(18) 3.4151 no 2_675
H(4) H(24) 2.6609 no 2_775
H(4) H(27) 3.1195 no 2_775
H(4) H(29) 3.5213 no 2_775
H(4) H(31) 3.1669 no 2_775
H(5) S(3) 3.4329 no 1_565
H(5) S(4) 3.5836 no 1_565
H(5) S(13) 3.0474 no 1_565
H(5) H(24) 3.0194 no 2_775
H(5) H(27) 3.2596 no 2_775
H(6) S(4) 3.2133 no 1_565
H(6) S(8) 3.1842 no 2_666
H(6) H(21) 3.2287 no 2_675
H(7) S(8) 3.4721 no 2_666
H(7) S(18) 3.0992 no 2_666
H(7) O(4) 2.9715 no .
H(7) O(5) 2.9133 no .
H(7) C(25) 3.2580 no .
H(7) C(26) 3.0062 no .
H(7) C(27) 3.2560 no .
H(7) H(10) 2.6731 no .
H(7) H(13) 2.5578 no .
H(8) S(2) 3.5135 no 1_655
H(8) S(23) 3.4930 no .
H(9) S(23) 3.2389 no .
H(9) O(2) 3.3010 no 2_765
H(9) C(19) 3.5280 no 2_765
H(9) C(20) 3.4392 no 2_765
H(9) H(2) 3.3318 no .
H(9) H(20) 3.5827 no 2_765
H(9) H(25) 3.0528 no 2_765
H(9) H(26) 2.8171 no 2_765
H(10) S(8) 3.4265 no 2_666
H(10) S(28) 3.5545 no 2_766
H(10) S(29) 3.3389 no 2_766
H(10) N(1) 3.4242 no .
H(10) C(31) 3.3679 no .
H(10) C(36) 2.9981 no .
H(10) H(2) 2.7673 no .
H(10) H(7) 2.6731 no .
H(11) S(22) 3.5708 no .
H(11) S(23) 2.7965 no .
H(11) C(14) 3.4892 no .
H(12) S(2) 3.5884 no .
H(12) S(13) 2.8214 no .
H(12) H(27) 3.1993 no 2_765
H(13) S(18) 2.9967 no 2_666
H(13) S(19) 3.5539 no 2_666
H(13) C(11) 3.4838 no 2_666
H(13) C(36) 3.4939 no .
H(13) H(2) 3.3017 no .
H(13) H(7) 2.5578 no .
H(14) S(3) 3.4975 no .
H(14) C(19) 3.3167 no 2_765
H(14) C(30) 3.5617 no 2_765
H(14) H(1) 3.5996 no .
H(14) H(2) 3.1970 no .
H(14) H(26) 3.0593 no 2_765
H(14) H(27) 2.6722 no 2_765
H(14) H(28) 3.3194 no 2_765
H(14) H(29) 3.0480 no 2_765
H(15) S(2) 3.2667 no .
H(15) S(18) 3.2042 no 2_666
H(16) H(1) 3.4811 no .
H(16) H(29) 3.5032 no 2_765
H(17) S(18) 3.4382 no 2_666
H(17) H(22) 3.4974 no 2_675
H(17) H(31) 3.4311 no 1_455
H(18) S(3) 3.5268 no 2_665
H(18) C(32) 3.3480 no 2_675
H(18) C(33) 3.1444 no 2_675
H(18) C(34) 3.3369 no 2_675
H(18) C(35) 3.5891 no 2_675
H(18) H(1) 3.4854 no .
H(18) H(4) 3.4151 no 2_675
H(19) O(3) 2.9234 no 2_675
H(19) C(23) 3.2758 no 2_675
H(19) C(32) 3.4711 no 2_675
H(19) H(1) 2.9843 no .
H(19) H(1) 3.5322 no 2_675
H(19) H(19) 2.6346 no 2_675
H(19) H(21) 3.5131 no 2_675
H(19) H(22) 3.0942 no 2_675
H(20) S(3) 2.9345 no 2_665
H(20) S(4) 3.5924 no 2_665
H(20) C(2) 3.5156 no 2_665
H(20) H(1) 3.3377 no .
H(20) H(9) 3.5827 no 2_765
H(21) S(18) 3.2304 no 1_564
H(21) C(35) 3.2171 no 2_675
H(21) C(36) 3.4355 no 2_675
H(21) H(6) 3.2287 no 2_675
H(21) H(19) 3.5131 no 2_675
H(22) S(18) 3.3002 no 1_564
H(22) F(1) 2.8885 no .
H(22) N(1) 3.3849 no .
H(22) H(1) 2.8755 no .
H(22) H(3) 3.1680 no .
H(22) H(17) 3.4974 no 2_675
H(22) H(19) 3.0942 no 2_675
H(23) S(18) 3.3114 no 1_564
H(23) S(23) 3.2555 no 2_765
H(24) S(13) 3.5904 no 2_765
H(24) F(1) 2.9245 no .
H(24) C(33) 3.1705 no 2_775
H(24) C(34) 3.3949 no 2_775
H(24) H(3) 3.1668 no .
H(24) H(4) 2.6609 no 2_775
H(24) H(5) 3.0194 no 2_775
H(25) S(13) 2.9222 no 2_765
H(25) S(23) 3.0274 no 2_765
H(25) H(9) 3.0528 no 2_765
H(26) O(5) 3.0704 no 2_765
H(26) C(28) 3.5445 no 2_765
H(26) H(3) 3.1389 no .
H(26) H(9) 2.8171 no 2_765
H(26) H(14) 3.0593 no 2_765
H(26) H(28) 3.3654 no 2_765
H(27) S(13) 3.1910 no 2_765
H(27) O(5) 3.5858 no 2_765
H(27) C(25) 3.5584 no 2_765
H(27) C(26) 3.5874 no 2_765
H(27) H(4) 3.1195 no 2_775
H(27) H(5) 3.2596 no 2_775
H(27) H(12) 3.1993 no 2_765
H(27) H(14) 2.6722 no 2_765
H(28) H(3) 3.3861 no .
H(28) H(14) 3.3194 no 2_765
H(28) H(26) 3.3654 no 2_765
H(29) H(4) 3.5213 no 2_775
H(29) H(14) 3.0480 no 2_765
H(29) H(16) 3.5032 no 2_765
H(30) S(3) 3.0157 no 1_655
H(30) C(2) 3.5554 no 1_655
H(31) S(28) 3.1558 no 2_766
H(31) H(3) 3.1292 no .
H(31) H(4) 3.1669 no 2_775
H(31) H(17) 3.4311 no 1_655

loop_
_geom_hbond_atom_site_label_D
_geom_hbond_atom_site_label_H
_geom_hbond_atom_site_label_A
_geom_hbond_distance_DA
_geom_hbond_distance_DH
_geom_hbond_distance_HA
_geom_hbond_angle_DHA
_geom_hbond_publ_flag
N(1) H(1) O(3) 2.845(16) 0.910 1.944 170.4 no
N(1) H(1) O(4) 2.958(19) 0.910 2.530 109.3 no
N(1) H(2) O(5) 2.987(12) 0.910 2.082 172.9 no
N(1) H(2) O(6) 2.886(17) 0.910 2.465 108.5 no
N(1) H(3) F(1) 2.734(11) 0.910 2.394 102.1 no
N(1) H(3) O(1) 3.035(16) 0.910 2.145 165.6 no
N(1) H(3) O(2) 2.963(13) 0.910 2.444 116.4 no
N(1) H(3) O(6) 2.886(17) 0.910 2.589 99.7 no

loop_
_geom_torsion_atom_site_label_1
_geom_torsion_atom_site_label_2
_geom_torsion_atom_site_label_3
_geom_torsion_atom_site_label_4
_geom_torsion
_geom_torsion_publ_flag
S(1) Ni(1) S(5) C(3) 0.49(10) no
S(5) Ni(1) S(1) C(1) 0.39(10) no
S(1) Ni(1) S(10) C(6) 177.63(9) no
S(10) Ni(1) S(1) C(1) 178.84(10) no
S(5) Ni(1) S(6) C(4) 179.91(10) no
S(6) Ni(1) S(5) C(3) 179.92(10) no
S(6) Ni(1) S(10) C(6) -1.79(10) no
S(10) Ni(1) S(6) C(4) 1.46(10) no
S(11) Ni(2) S(15) C(9) 1.68(10) no
S(15) Ni(2) S(11) C(7) -2.09(10) no
S(11) Ni(2) S(20) C(12) -179.22(9) no
S(20) Ni(2) S(11) C(7) 178.61(9) no
S(15) Ni(2) S(16) C(10) -179.17(10) no
S(16) Ni(2) S(15) C(9) -177.71(10) no
S(16) Ni(2) S(20) C(12) 0.20(10) no
S(20) Ni(2) S(16) C(10) 0.11(10) no
S(21) Ni(3) S(25) C(15) 1.08(9) no
S(25) Ni(3) S(21) C(13) -1.56(10) no
S(21) Ni(3) S(30) C(18) -178.75(9) no
S(30) Ni(3) S(21) C(13) 178.23(9) no
S(25) Ni(3) S(26) C(16) 179.99(9) no
S(26) Ni(3) S(25) C(15) -177.22(9) no
S(26) Ni(3) S(30) C(18) -0.46(9) no
S(30) Ni(3) S(26) C(16) 0.19(10) no
Ni(1) S(1) C(1) S(2) -179.3(4) no
Ni(1) S(1) C(1) C(3) -1.5(6) no
C(1) S(2) C(2) S(3) -178.8(5) no
C(1) S(2) C(2) S(4) 1.0(5) no
C(2) S(2) C(1) S(1) 176.3(5) no
C(2) S(2) C(1) C(3) -1.6(6) no
C(2) S(4) C(3) S(5) -179.3(5) no
C(2) S(4) C(3) C(1) -0.8(5) no
C(3) S(4) C(2) S(2) -0.3(5) no
C(3) S(4) C(2) S(3) 179.5(5) no
Ni(1) S(5) C(3) S(4) 176.8(4) no
Ni(1) S(5) C(3) C(1) -1.6(5) no
Ni(1) S(6) C(4) S(7) 180.0(4) no
Ni(1) S(6) C(4) C(6) -0.7(5) no
C(4) S(7) C(5) S(8) 179.5(5) no
C(4) S(7) C(5) S(9) 0.7(5) no
C(5) S(7) C(4) S(6) 179.1(5) no
C(5) S(7) C(4) C(6) -0.2(5) no
C(5) S(9) C(6) S(10) -178.1(5) no
C(5) S(9) C(6) C(4) 0.7(5) no
C(6) S(9) C(5) S(7) -0.8(5) no
C(6) S(9) C(5) S(8) -179.6(5) no
Ni(1) S(10) C(6) S(9) -179.4(4) no
Ni(1) S(10) C(6) C(4) 1.9(5) no
Ni(2) S(11) C(7) S(12) -178.8(4) no
Ni(2) S(11) C(7) C(9) 2.3(5) no
C(7) S(12) C(8) S(13) -179.4(5) no
C(7) S(12) C(8) S(14) 0.5(5) no
C(8) S(12) C(7) S(11) -179.6(4) no
C(8) S(12) C(7) C(9) -0.6(5) no
C(8) S(14) C(9) S(15) -179.5(4) no
C(8) S(14) C(9) C(7) -0.0(5) no
C(9) S(14) C(8) S(12) -0.4(5) no
C(9) S(14) C(8) S(13) 179.6(5) no
Ni(2) S(15) C(9) S(14) 178.7(4) no
Ni(2) S(15) C(9) C(7) -0.8(5) no
Ni(2) S(16) C(10) S(17) -179.3(4) no
Ni(2) S(16) C(10) C(12) -0.5(5) no
C(10) S(17) C(11) S(18) -178.4(5) no
C(10) S(17) C(11) S(19) 1.2(5) no
C(11) S(17) C(10) S(16) 178.6(5) no
C(11) S(17) C(10) C(12) -0.3(5) no
C(11) S(19) C(12) S(20) -179.1(5) no
C(11) S(19) C(12) C(10) 1.3(5) no
C(12) S(19) C(11) S(17) -1.5(5) no
C(12) S(19) C(11) S(18) 178.1(5) no
Ni(2) S(20) C(12) S(19) 179.8(4) no
Ni(2) S(20) C(12) C(10) -0.6(5) no
Ni(3) S(21) C(13) S(22) -177.9(4) no
Ni(3) S(21) C(13) C(15) 1.9(5) no
C(13) S(22) C(14) S(23) -177.7(5) no
C(13) S(22) C(14) S(24) 1.3(5) no
C(14) S(22) C(13) S(21) 178.7(5) no
C(14) S(22) C(13) C(15) -1.1(5) no
C(14) S(24) C(15) S(25) -177.7(5) no
C(14) S(24) C(15) C(13) 0.2(5) no
C(15) S(24) C(14) S(22) -1.0(5) no
C(15) S(24) C(14) S(23) 178.0(5) no
Ni(3) S(25) C(15) S(24) 177.6(4) no
Ni(3) S(25) C(15) C(13) -0.2(5) no
Ni(3) S(26) C(16) S(27) -179.9(4) no
Ni(3) S(26) C(16) C(18) 0.2(5) no
C(16) S(27) C(17) S(28) 177.8(5) no
C(16) S(27) C(17) S(29) -1.1(5) no
C(17) S(27) C(16) S(26) -178.4(5) no
C(17) S(27) C(16) C(18) 1.5(5) no
C(17) S(29) C(18) S(30) 179.7(5) no
C(17) S(29) C(18) C(16) 0.5(6) no
C(18) S(29) C(17) S(27) 0.5(5) no
C(18) S(29) C(17) S(28) -178.4(5) no
Ni(3) S(30) C(18) S(29) -178.4(4) no
Ni(3) S(30) C(18) C(16) 0.7(6) no
C(19) O(1) C(30) C(29) -173(3) no
C(30) O(1) C(19) C(20) 174.9(18) no
C(20) O(2) C(21) C(22) 162.1(15) no
C(21) O(2) C(20) C(19) 174.6(16) no
C(22) O(3) C(23) C(24) 116(4) no
C(23) O(3) C(22) C(21) -179(2) no
C(24) O(4) C(25) C(26) -173.9(18) no
C(25) O(4) C(24) C(23) -163(2) no
C(26) O(5) C(27) C(28) 169.9(13) no
C(27) O(5) C(26) C(25) 159.9(16) no
C(28) O(6) C(29) C(30) 123(4) no
C(29) O(6) C(28) C(27) 152(4) no
S(1) C(1) C(3) S(4) -176.3(4) no
S(1) C(1) C(3) S(5) 2.3(9) no
S(2) C(1) C(3) S(4) 1.6(8) no
S(2) C(1) C(3) S(5) -179.8(4) no
S(6) C(4) C(6) S(9) -179.7(4) no
S(6) C(4) C(6) S(10) -0.8(8) no
S(7) C(4) C(6) S(9) -0.3(7) no
S(7) C(4) C(6) S(10) 178.5(4) no
S(11) C(7) C(9) S(14) 179.4(4) no
S(11) C(7) C(9) S(15) -1.1(8) no
S(12) C(7) C(9) S(14) 0.4(7) no
S(12) C(7) C(9) S(15) 179.9(4) no
S(16) C(10) C(12) S(19) -179.6(4) no
S(16) C(10) C(12) S(20) 0.8(9) no
S(17) C(10) C(12) S(19) -0.7(7) no
S(17) C(10) C(12) S(20) 179.7(4) no
S(21) C(13) C(15) S(24) -179.2(4) no
S(21) C(13) C(15) S(25) -1.2(8) no
S(22) C(13) C(15) S(24) 0.6(7) no
S(22) C(13) C(15) S(25) 178.6(4) no
S(26) C(16) C(18) S(29) 178.5(4) no
S(26) C(16) C(18) S(30) -0.7(9) no
S(27) C(16) C(18) S(29) -1.4(8) no
S(27) C(16) C(18) S(30) 179.4(4) no
O(1) C(19) C(20) O(2) -67(3) no
O(2) C(21) C(22) O(3) 68.2(19) no
O(3) C(23) C(24) O(4) 36(5) no
O(4) C(25) C(26) O(5) -56(4) no
O(5) C(27) C(28) O(6) 63(3) no
O(6) C(29) C(30) O(1) 71(4) no
N(1) C(31) C(32) F(1) 4.1(11) no
N(1) C(31) C(32) C(33) -178.6(6) no
N(1) C(31) C(36) C(35) 179.0(6) no
C(32) C(31) C(36) C(35) -1.5(12) no
C(36) C(31) C(32) F(1) -175.4(7) no
C(36) C(31) C(32) C(33) 1.9(12) no
F(1) C(32) C(33) C(34) 178.9(7) no
C(31) C(32) C(33) C(34) 1.6(13) no
C(32) C(33) C(34) C(35) -5.8(13) no
C(33) C(34) C(35) C(36) 6.4(14) no
C(34) C(35) C(36) C(31) -2.7(14) no
